data_2021375
loop_
_publ_author_name
'Zick, Patricia L.'
'Geiger, David K.'

_publ_section_title
;
 Charge-assisted hydrogen bonding in three diaminobenzene salts
;
_journal_coeditor_code OV3114
_journal_issue 12
_journal_name_full 'Acta Crystallographica Section C'
_journal_page_first
;
;
_journal_paper_doi 10.1107/S2053229618015553
_journal_volume 74
_journal_year 2018
_chemical_formula_iupac '(C6 H10 N2) [Zn Cl4]'
_chemical_formula_moiety 'C6 H10 N2 2+, Cl4 Zn 2-'
_chemical_formula_sum 'C6 H10 Cl4 N2 Zn'
_chemical_formula_weight 317.35
_chemical_name_systematic 'benzene-1,3-diaminium tetrachloridozincate(II)'
_space_group_crystal_system orthorhombic
_space_group_IT_number 33
_space_group_name_Hall 'P 2c -2n'
_space_group_name_H-M_alt 'P n a 21'
_symmetry_space_group_name_Hall 'P 2c -2n'
_symmetry_space_group_name_H-M 'P n a 21'
_atom_sites_solution_hydrogens mixed
_atom_sites_solution_primary direct
_atom_sites_solution_secondary difmap
_cell_angle_alpha 90
_cell_angle_beta 90
_cell_angle_gamma 90
_cell_formula_units_Z 4
_cell_length_a 14.0070(11)
_cell_length_b 11.6085(9)
_cell_length_c 7.2286(5)
_cell_measurement_reflns_used 7163
_cell_measurement_temperature 300.(2)
_cell_measurement_theta_max 26.2291
_cell_measurement_theta_min 2.2754
_cell_volume 1175.37(15)
_computing_cell_refinement
;
APEX2 (Bruker, 2015)
;
_computing_data_collection
;
APEX2 (Bruker, 2015)
;
_computing_data_reduction
;
SAINT (Bruker, 2015)
;
_computing_molecular_graphics
;
PLATON (Spek, 2009) and Mercury (Macrae <i>et al.</i>, 2008)
;
_computing_publication_material
;
publCIF (Westrip, 2010)
;
_computing_structure_refinement
;
SHELXL2014 (Sheldrick, 2015)
;
_computing_structure_solution
;
SHELXS97 (Sheldrick, 2008)
;
_diffrn_ambient_temperature 300.(2)
_diffrn_detector_area_resol_mean 8.3330
_diffrn_measured_fraction_theta_full 0.993
_diffrn_measured_fraction_theta_max 0.993
_diffrn_measurement_device_type 'Bruker SMART X2S benchtop'
_diffrn_measurement_method '\w scans'
_diffrn_radiation_monochromator 'doubly curved silicon crystal'
_diffrn_radiation_type 'Mo Ka'
_diffrn_radiation_wavelength 0.71073
_diffrn_reflns_av_R_equivalents 0.0469
_diffrn_reflns_av_unetI/netI 0.0326
_diffrn_reflns_limit_h_max 12
_diffrn_reflns_limit_h_min -17
_diffrn_reflns_limit_k_max 14
_diffrn_reflns_limit_k_min -14
_diffrn_reflns_limit_l_max 8
_diffrn_reflns_limit_l_min -8
_diffrn_reflns_number 13300
_diffrn_reflns_theta_full 26.37
_diffrn_reflns_theta_max 26.37
_diffrn_reflns_theta_min 2.91
_diffrn_source 'XOS X-beam microfocus source'
_exptl_absorpt_coefficient_mu 2.956
_exptl_absorpt_correction_T_max 0.73
_exptl_absorpt_correction_T_min 0.39
_exptl_absorpt_correction_type multi-scan
_exptl_absorpt_process_details
;
(SADABS; Bruker, 2015)
;
_exptl_crystal_colour 'clear brown'
_exptl_crystal_density_diffrn 1.793
_exptl_crystal_density_method 'not measured'
_exptl_crystal_description plate
_exptl_crystal_F_000 632
_exptl_crystal_size_max 0.600
_exptl_crystal_size_mid 0.400
_exptl_crystal_size_min 0.150
_refine_diff_density_max 0.228
_refine_diff_density_min -0.428
_refine_ls_abs_structure_details
;
Refined as an inversion twin.
;
_refine_ls_abs_structure_Flack 0.217(16)
_refine_ls_extinction_method none
_refine_ls_goodness_of_fit_ref 1.046
_refine_ls_hydrogen_treatment mixed
_refine_ls_matrix_type full
_refine_ls_number_parameters 137
_refine_ls_number_reflns 2373
_refine_ls_number_restraints 7
_refine_ls_restrained_S_all 1.046
_refine_ls_R_factor_all 0.0253
_refine_ls_R_factor_gt 0.0236
_refine_ls_shift/su_max 0.001
_refine_ls_shift/su_mean 0.000
_refine_ls_structure_factor_coef Fsqd
_refine_ls_weighting_details 'w=1/[\s^2^(Fo^2^)+(0.0302P)^2^] where P=(Fo^2^+2Fc^2^)/3'
_refine_ls_weighting_scheme calc
_refine_ls_wR_factor_gt 0.0556
_refine_ls_wR_factor_ref 0.0566
_reflns_number_gt 2242
_reflns_number_total 2373
_reflns_threshold_expression 'I > 2\s(I)'
_cod_data_source_file ov3114sup1.cif
_cod_data_source_block 3
_cod_database_code 2021375

loop_
_space_group_symop_operation_xyz
'x, y, z'
'-x, -y, z+1/2'
'-x+1/2, y+1/2, z+1/2'
'x+1/2, -y+1/2, z'

loop_
_atom_site_type_symbol
_atom_site_label
_atom_site_fract_x
_atom_site_fract_y
_atom_site_fract_z
_atom_site_U_iso_or_equiv
_atom_site_adp_type
_atom_site_calc_flag
_atom_site_occupancy
Zn Zn1 0.62942(2) 0.59599(3) 0.11294(8) 0.03168(13) Uani d 1
Cl Cl1 0.70069(7) 0.71712(8) -0.09310(14) 0.0427(2) Uani d 1
Cl Cl2 0.69054(6) 0.41969(7) 0.05242(16) 0.0444(3) Uani d 1
Cl Cl3 0.67671(7) 0.66110(9) 0.39359(15) 0.0481(3) Uani d 1
Cl Cl4 0.47047(7) 0.60647(10) 0.0747(2) 0.0586(3) Uani d 1
N N1 0.7761(2) 0.4550(3) 0.6358(6) 0.0440(8) Uani d 1
H H1A 0.771(4) 0.390(3) 0.565(6) 0.066 Uiso d 1
H H1B 0.737(3) 0.500(4) 0.570(7) 0.066 Uiso d 1
H H1C 0.749(4) 0.448(4) 0.743(5) 0.066 Uiso d 1
N N2 0.9972(2) 0.7825(3) 0.6528(6) 0.0435(9) Uani d 1
H H2B 0.948(3) 0.827(4) 0.607(7) 0.065 Uiso d 1
H H2C 1.046(3) 0.804(4) 0.577(6) 0.065 Uiso d 1
H H2A 1.003(4) 0.820(4) 0.758(5) 0.065 Uiso d 1
C C1 0.8746(2) 0.4998(3) 0.6432(6) 0.0338(8) Uani d 1
C C2 0.8882(2) 0.6177(3) 0.6437(6) 0.0337(9) Uani d 1
H H2 0.8367 0.6684 0.6414 0.04 Uiso calc 1
C C3 0.9809(2) 0.6573(3) 0.6477(5) 0.0332(8) Uani d 1
C C4 1.0589(3) 0.5835(3) 0.6496(6) 0.0393(10) Uani d 1
H H4 1.1208 0.6124 0.651 0.047 Uiso calc 1
C C5 1.0425(3) 0.4662(4) 0.6495(6) 0.0433(10) Uani d 1
H H5 1.0939 0.4154 0.6507 0.052 Uiso calc 1
C C6 0.9499(3) 0.4235(3) 0.6476(6) 0.0402(10) Uani d 1
H H6 0.9389 0.3445 0.6494 0.048 Uiso calc 1

loop_
_atom_site_aniso_label
_atom_site_aniso_U_11
_atom_site_aniso_U_22
_atom_site_aniso_U_33
_atom_site_aniso_U_12
_atom_site_aniso_U_13
_atom_site_aniso_U_23
Zn1 0.0333(2) 0.0277(2) 0.0340(2) 0.00183(13) -0.00168(19) -0.0002(2)
Cl1 0.0495(5) 0.0401(5) 0.0386(5) 0.0033(4) 0.0126(4) 0.0072(4)
Cl2 0.0390(4) 0.0277(4) 0.0664(7) 0.0060(3) 0.0081(4) 0.0031(4)
Cl3 0.0561(6) 0.0528(6) 0.0354(5) -0.0058(5) -0.0074(5) -0.0064(5)
Cl4 0.0299(4) 0.0692(7) 0.0768(10) 0.0000(4) -0.0001(5) 0.0125(6)
N1 0.0363(15) 0.0399(17) 0.056(2) -0.0068(13) 0.0070(17) -0.0011(19)
N2 0.0355(16) 0.0373(19) 0.058(3) -0.0016(13) -0.0073(15) -0.0106(17)
C1 0.0301(15) 0.0373(19) 0.034(2) -0.0008(13) 0.0029(14) -0.0022(17)
C2 0.0269(15) 0.0366(18) 0.037(3) 0.0043(13) 0.0015(15) -0.0037(17)
C3 0.0311(16) 0.0338(19) 0.035(2) -0.0003(13) -0.0021(14) -0.0070(16)
C4 0.0299(16) 0.045(2) 0.043(3) 0.0045(14) -0.0031(16) -0.0096(17)
C5 0.0383(18) 0.046(2) 0.046(3) 0.0155(15) -0.0048(17) -0.0086(18)
C6 0.048(2) 0.0332(19) 0.040(3) 0.0031(15) -0.0017(18) -0.0021(17)

loop_
_atom_type_symbol
_atom_type_description
_atom_type_scat_dispersion_real
_atom_type_scat_dispersion_imag
_atom_type_scat_source
C C 0.0033 0.0016 'International Tables Vol C Tables 4.2.6.8 and 6.1.1.4'
H H 0.0000 0.0000 'International Tables Vol C Tables 4.2.6.8 and 6.1.1.4'
N N 0.0061 0.0033 'International Tables Vol C Tables 4.2.6.8 and 6.1.1.4'
Cl Cl 0.1484 0.1585 'International Tables Vol C Tables 4.2.6.8 and 6.1.1.4'
Zn Zn 0.2839 1.4301 'International Tables Vol C Tables 4.2.6.8 and 6.1.1.4'

loop_
_geom_angle_atom_site_label_1
_geom_angle_atom_site_label_2
_geom_angle_atom_site_label_3
_geom_angle
Cl4 Zn1 Cl2 113.60(4)
Cl4 Zn1 Cl3 112.46(5)
Cl2 Zn1 Cl3 111.39(4)
Cl4 Zn1 Cl1 108.68(4)
Cl2 Zn1 Cl1 105.44(4)
Cl3 Zn1 Cl1 104.57(4)
C1 N1 H1A 112.(3)
C1 N1 H1B 113.(3)
H1A N1 H1B 98.(5)
C1 N1 H1C 114.(4)
H1A N1 H1C 113.(5)
H1B N1 H1C 105.(5)
C3 N2 H2B 115.(3)
C3 N2 H2C 112.(3)
H2B N2 H2C 102.(4)
C3 N2 H2A 121.(4)
H2B N2 H2A 96.(5)
H2C N2 H2A 108.(5)
C6 C1 C2 122.0(3)
C6 C1 N1 119.4(3)
C2 C1 N1 118.6(3)
C3 C2 C1 117.4(3)
C3 C2 H2 121.3
C1 C2 H2 121.3
C2 C3 C4 122.5(3)
C2 C3 N2 118.4(3)
C4 C3 N2 119.1(3)
C5 C4 C3 118.5(3)
C5 C4 H4 120.7
C3 C4 H4 120.7
C4 C5 C6 120.5(3)
C4 C5 H5 119.8
C6 C5 H5 119.8
C1 C6 C5 119.1(4)
C1 C6 H6 120.4
C5 C6 H6 120.4

loop_
_geom_bond_atom_site_label_1
_geom_bond_atom_site_label_2
_geom_bond_distance
Zn1 Cl4 2.2469(10)
Zn1 Cl2 2.2611(9)
Zn1 Cl3 2.2640(12)
Zn1 Cl1 2.2785(10)
N1 C1 1.474(4)
N1 H1A 0.92(3)
N1 H1B 0.90(3)
N1 H1C 0.87(3)
N2 C3 1.473(5)
N2 H2B 0.92(2)
N2 H2C 0.92(3)
N2 H2A 0.88(3)
C1 C6 1.378(5)
C1 C2 1.383(5)
C2 C3 1.378(5)
C2 H2 0.93
C3 C4 1.389(5)
C4 C5 1.381(6)
C4 H4 0.93
C5 C6 1.389(5)
C5 H5 0.93
C6 H6 0.93

loop_
_geom_hbond_atom_site_label_D
_geom_hbond_atom_site_label_H
_geom_hbond_atom_site_label_A
_geom_hbond_site_symmetry_A
_geom_hbond_distance_DH
_geom_hbond_distance_HA
_geom_hbond_distance_DA
_geom_hbond_angle_DHA
_geom_hbond_publ_flag
N1 H1A Cl1 3_645 0.92(3) 2.34(3) 3.236(4) 166.(4) y
N1 H1B Cl3 . 0.90(3) 2.41(3) 3.276(4) 162.(4) y
N1 H1C Cl2 1_556 0.87(3) 2.40(3) 3.267(4) 174.(5) y
N2 H2B Cl2 3_655 0.92(2) 2.25(3) 3.158(3) 167.(5) y
N2 H2C Cl3 4_565 0.92(3) 2.29(3) 3.203(4) 174.(4) y
N2 H2A Cl1 4_566 0.88(3) 3.00(5) 3.391(4) 109.(4) y
N2 H2A Cl4 4_566 0.88(3) 2.49(3) 3.332(4) 161.(5) y
C2 H2 Cl1 1_556 0.93 2.76 3.442(4) 130.6 ?
C2 H2 Cl3 . 0.93 2.87 3.506(4) 126.7 ?
C4 H4 Cl1 4_566 0.93 2.93 3.572(4) 127.3 ?
C4 H4 Cl2 2_765 0.93 2.76 3.580(4) 147.2 ?

_cod_database_fobs_code 2021375
